data_2020971
loop_
_publ_author_name
'Sagar, Belakavadi K.'
'Yathirajan, Hemmige S.'
'Rathore, Ravindranath S.'
'Glidewell, Christopher'

_publ_section_title
;
 Four closely related
 <i>N</i>-(3-benzoyl-4,5,6,7-tetrahydrobenzo[<i>b</i>]thiophen-2-yl)benzamides:
 order <i>versus</i> disorder, and similar molecular conformations but
 different modes of supramolecular aggregation, with a new disordered
 refinement of
 2-amino-3-benzoyl-4,5,6,7-tetrahydrobenzo[<i>b</i>]thiophene
;
_journal_coeditor_code OV3102
_journal_issue 1
_journal_name_full 'Acta Crystallographica Section C'
_journal_page_first 45
_journal_page_last 53
_journal_paper_doi 10.1107/S2053229617017326
_journal_volume 74
_journal_year 2018
_chemical_formula_iupac 'C23 H21 N O3 S'
_chemical_formula_moiety 'C23 H21 N O3 S'
_chemical_formula_sum 'C23 H21 N O3 S'
_chemical_formula_weight 391.47
_chemical_name_systematic <i>N</i>-(3-Benzoyl-4,5,6,7-tetrahydrobenzo[<i>b</i>]thiophen-2-yl)-2-methoxybenzamide
_space_group_crystal_system triclinic
_space_group_IT_number 2
_space_group_name_Hall '-P 1'
_space_group_name_H-M_alt 'P -1'
_symmetry_space_group_name_Hall '-P 1'
_symmetry_space_group_name_H-M 'P -1'
_atom_sites_solution_hydrogens mixed
_audit_creation_method SHELXL-2014
_cell_angle_alpha 96.811(5)
_cell_angle_beta 102.665(6)
_cell_angle_gamma 105.321(5)
_cell_formula_units_Z 4
_cell_length_a 8.5129(9)
_cell_length_b 12.9230(14)
_cell_length_c 19.031(2)
_cell_measurement_reflns_used 8692
_cell_measurement_temperature 296(2)
_cell_measurement_theta_max 27.434
_cell_measurement_theta_min 1.116
_cell_volume 1935.1(4)
_computing_cell_refinement
;
APEX2 (Bruker, 2012)
;
_computing_data_collection
;
APEX2 (Bruker, 2012)
;
_computing_data_reduction
;
SAINT-Plus (Bruker, 2012)
;
_computing_molecular_graphics
;
PLATON (Spek, 2009)
;
_computing_publication_material
;
SHELXL2014 (Sheldrick, 2015) and PLATON (Spek, 2009)
;
_computing_structure_refinement
;
SHELXL2014 (Sheldrick, 2015)
;
_computing_structure_solution
;
SHELXS86 (Sheldrick, 2008)
;
_diffrn_ambient_temperature 296(2)
_diffrn_measured_fraction_theta_full 0.999
_diffrn_measured_fraction_theta_max 0.999
_diffrn_measurement_device_type 'Bruker Kappa APEXII'
_diffrn_measurement_method '\f and \w scans'
_diffrn_radiation_type MoK\a
_diffrn_radiation_wavelength 0.71073
_diffrn_reflns_av_R_equivalents 0.0723
_diffrn_reflns_limit_h_max 10
_diffrn_reflns_limit_h_min -10
_diffrn_reflns_limit_k_max 16
_diffrn_reflns_limit_k_min -16
_diffrn_reflns_limit_l_max 23
_diffrn_reflns_limit_l_min -23
_diffrn_reflns_number 37373
_diffrn_reflns_theta_full 25.242
_diffrn_reflns_theta_max 26.499
_diffrn_reflns_theta_min 2.171
_diffrn_standards_decay_% 0
_diffrn_standards_interval_count 0
_diffrn_standards_interval_time 0
_diffrn_standards_number 0
_exptl_absorpt_coefficient_mu 0.192
_exptl_absorpt_correction_T_max 0.972
_exptl_absorpt_correction_T_min 0.935
_exptl_absorpt_correction_type multi-scan
_exptl_absorpt_process_details
;
(SADABS; Bruker, 2012)
;
_exptl_crystal_colour colourless
_exptl_crystal_density_diffrn 1.344
_exptl_crystal_description block
_exptl_crystal_F_000 824
_exptl_crystal_size_max 0.200
_exptl_crystal_size_mid 0.150
_exptl_crystal_size_min 0.150
_refine_diff_density_max 0.232
_refine_diff_density_min -0.363
_refine_ls_extinction_method none
_refine_ls_goodness_of_fit_ref 0.973
_refine_ls_hydrogen_treatment mixed
_refine_ls_matrix_type full
_refine_ls_number_parameters 511
_refine_ls_number_reflns 8015
_refine_ls_number_restraints 0
_refine_ls_restrained_S_all 0.973
_refine_ls_R_factor_all 0.1271
_refine_ls_R_factor_gt 0.0519
_refine_ls_shift/su_max 0.000
_refine_ls_shift/su_mean 0.000
_refine_ls_structure_factor_coef Fsqd
_refine_ls_weighting_details 'w=1/[\s^2^(Fo^2^)+(0.0707P)^2^] where P=(Fo^2^+2Fc^2^)/3'
_refine_ls_weighting_scheme calc
_refine_ls_wR_factor_gt 0.1167
_refine_ls_wR_factor_ref 0.1509
_reflns_number_gt 4159
_reflns_number_total 8015
_reflns_threshold_expression 'I > 2\s(I)'
_cod_data_source_file ov3102sup1.cif
_cod_data_source_block IV
_cod_database_code 2020971
_shelx_space_group_comment
;
The symmetry employed for this shelxl refinement is uniquely defined
by the following loop, which should always be used as a source of
symmetry information in preference to the above space-group names.
They are only intended as comments.
;
_shelx_estimated_absorpt_t_min 0.963
_shelx_estimated_absorpt_t_max 0.972
_shelxl_version_number 2.014

loop_
_space_group_symop_operation_xyz
'x, y, z'
'-x, -y, -z'

loop_
_atom_site_type_symbol
_atom_site_label
_atom_site_fract_x
_atom_site_fract_y
_atom_site_fract_z
_atom_site_U_iso_or_equiv
_atom_site_adp_type
_atom_site_calc_flag
_atom_site_occupancy
C C17 0.7291(3) 0.4920(2) 0.42332(17) 0.0432(7) Uani d 1
O O17 0.6890(2) 0.46367(16) 0.35654(11) 0.0583(6) Uani d 1
C C11 0.8727(3) 0.5902(2) 0.46126(16) 0.0415(7) Uani d 1
C C12 0.9407(3) 0.6250(2) 0.53685(16) 0.0445(7) Uani d 1
C C13 1.0831(4) 0.7148(3) 0.56369(19) 0.0558(8) Uani d 1
H H13 1.135(4) 0.735(2) 0.6153(16) 0.067 Uiso d 1
C C14 1.1547(4) 0.7718(2) 0.5164(2) 0.0623(9) Uani d 1
H H14 1.2494 0.8325 0.5350 0.075 Uiso calc 1
C C15 1.0888(4) 0.7406(3) 0.4423(2) 0.0616(9) Uani d 1
H H15 1.1372 0.7799 0.4106 0.074 Uiso calc 1
C C16 0.9503(4) 0.6504(2) 0.41536(17) 0.0520(8) Uani d 1
H H16 0.9066 0.6287 0.3649 0.062 Uiso calc 1
O O12 0.8629(2) 0.56645(16) 0.58071(11) 0.0574(5) Uani d 1
C C18 0.9289(4) 0.5935(3) 0.65822(16) 0.0706(10) Uani d 1
H H18A 1.0436 0.5917 0.6708 0.106 Uiso calc 1
H H18B 0.8624 0.5417 0.6805 0.106 Uiso calc 1
H H18C 0.9253 0.6655 0.6757 0.106 Uiso calc 1
N N11 0.6436(3) 0.43260(17) 0.46496(14) 0.0420(6) Uani d 1
H H11 0.6726 0.4563 0.5115 0.071(11) Uiso calc 1
S S111 0.44061(9) 0.28363(6) 0.34524(4) 0.0479(2) Uani d 1
C C112 0.5132(3) 0.3366(2) 0.43732(14) 0.0376(6) Uani d 1
C C113 0.4327(3) 0.2715(2) 0.47888(14) 0.0349(6) Uani d 1
C C13A 0.3002(3) 0.1774(2) 0.43310(14) 0.0366(6) Uani d 1
C C114 0.1737(3) 0.0934(2) 0.45662(15) 0.0465(7) Uani d 1
H H11A 0.1351 0.1293 0.4942 0.056 Uiso calc 1
H H11B 0.2278 0.0429 0.4778 0.056 Uiso calc 1
C C115 0.0235(4) 0.0303(3) 0.39350(16) 0.0585(8) Uani d 1
H H11C -0.0395 -0.0340 0.4081 0.070 Uiso calc 1
H H11D -0.0501 0.0754 0.3825 0.070 Uiso calc 1
C C116 0.0732(4) -0.0040(2) 0.32617(17) 0.0617(9) Uani d 1
H H11E -0.0271 -0.0467 0.2882 0.074 Uiso calc 1
H H11F 0.1452 -0.0502 0.3368 0.074 Uiso calc 1
C C117 0.1663(4) 0.0936(2) 0.29797(16) 0.0556(8) Uani d 1
H H11G 0.2236 0.0694 0.2634 0.067 Uiso calc 1
H H11H 0.0862 0.1269 0.2728 0.067 Uiso calc 1
C C17A 0.2920(3) 0.1753(2) 0.36089(15) 0.0421(7) Uani d 1
C C137 0.4843(3) 0.2989(2) 0.55881(15) 0.0394(7) Uani d 1
O O137 0.5584(3) 0.39291(16) 0.59155(11) 0.0584(6) Uani d 1
C C131 0.4570(3) 0.2123(2) 0.60386(14) 0.0384(6) Uani d 1
C C132 0.4077(3) 0.2322(2) 0.66724(15) 0.0493(7) Uani d 1
H H132 0.3825 0.2968 0.6791 0.059 Uiso calc 1
C C133 0.3958(4) 0.1579(3) 0.71268(17) 0.0661(9) Uani d 1
H H133 0.3608 0.1717 0.7549 0.079 Uiso calc 1
C C134 0.4347(4) 0.0635(3) 0.69670(19) 0.0676(10) Uani d 1
H H134 0.4270 0.0136 0.7281 0.081 Uiso calc 1
C C135 0.4853(3) 0.0422(2) 0.6344(2) 0.0596(9) Uani d 1
H H135 0.5134 -0.0216 0.6238 0.072 Uiso calc 1
C C136 0.4944(3) 0.1162(2) 0.58719(16) 0.0480(7) Uani d 1
H H136 0.5258 0.1010 0.5442 0.058 Uiso calc 1
C C27 0.6652(3) -0.0187(2) 0.90359(16) 0.0422(7) Uani d 1
O O27 0.6146(2) -0.01895(17) 0.83797(11) 0.0642(6) Uani d 1
C C21 0.5718(3) -0.1027(2) 0.93938(16) 0.0414(7) Uani d 1
C C22 0.6084(3) -0.1044(2) 1.01425(17) 0.0446(7) Uani d 1
C C23 0.5056(4) -0.1841(3) 1.04075(19) 0.0615(9) Uani d 1
H H23 0.5293 -0.1847 1.0908 0.074 Uiso calc 1
C C24 0.3689(4) -0.2621(3) 0.9936(2) 0.0708(10) Uani d 1
H H24 0.3013 -0.3156 1.0119 0.085 Uiso calc 1
C C25 0.3312(4) -0.2623(3) 0.9203(2) 0.0709(10) Uani d 1
H H25 0.2380 -0.3153 0.8887 0.085 Uiso calc 1
C C26 0.4318(4) -0.1833(2) 0.89307(18) 0.0584(8) Uani d 1
H H26 0.4059 -0.1838 0.8429 0.070 Uiso calc 1
O O22 0.7458(2) -0.02601(16) 1.05790(11) 0.0558(5) Uani d 1
C C28 0.7914(4) -0.0238(3) 1.13475(16) 0.0661(9) Uani d 1
H H28A 0.7028 -0.0121 1.1553 0.099 Uiso calc 1
H H28B 0.8937 0.0344 1.1573 0.099 Uiso calc 1
H H28C 0.8085 -0.0921 1.1435 0.099 Uiso calc 1
N N21 0.8057(3) 0.05953(16) 0.94501(12) 0.0395(5) Uani d 1
H H21 0.8377 0.0567 0.9907 0.047 Uiso calc 1
S S211 0.85579(9) 0.15549(6) 0.82917(4) 0.0450(2) Uani d 1
C C212 0.9009(3) 0.1431(2) 0.91981(14) 0.0361(6) Uani d 1
C C213 1.0392(3) 0.2265(2) 0.96251(14) 0.0345(6) Uani d 1
C C23A 1.1148(3) 0.2983(2) 0.91849(14) 0.0365(6) Uani d 1
C C214 1.2753(3) 0.3921(2) 0.94344(15) 0.0485(7) Uani d 1
H H21A 1.3573 0.3730 0.9795 0.058 Uiso calc 1
H H21B 1.2525 0.4556 0.9667 0.058 Uiso calc 1
C C215 1.3484(4) 0.4203(3) 0.87987(17) 0.0628(9) Uani d 1
H H21C 1.4384 0.4890 0.8958 0.075 Uiso calc 1
H H21D 1.3963 0.3641 0.8642 0.075 Uiso calc 1
C C216 1.2157(4) 0.4297(3) 0.81655(17) 0.0649(9) Uani d 1
H H21E 1.2678 0.4529 0.7783 0.078 Uiso calc 1
H H21F 1.1669 0.4852 0.8326 0.078 Uiso calc 1
C C217 1.0772(4) 0.3228(2) 0.78561(16) 0.0523(8) Uani d 1
H H21G 0.9790 0.3363 0.7559 0.063 Uiso calc 1
H H21H 1.1154 0.2752 0.7544 0.063 Uiso calc 1
C C27A 1.0301(3) 0.2683(2) 0.84655(15) 0.0419(7) Uani d 1
C C237 1.0898(3) 0.2345(2) 1.04255(15) 0.0387(6) Uani d 1
O O237 1.0632(2) 0.15246(15) 1.07003(10) 0.0558(5) Uani d 1
C C231 1.1630(3) 0.3431(2) 1.09194(14) 0.0362(6) Uani d 1
C C232 1.2766(3) 0.3540(2) 1.15913(15) 0.0450(7) Uani d 1
H H232 1.3126 0.2949 1.1711 0.054 Uiso calc 1
C C233 1.3360(4) 0.4516(3) 1.20796(16) 0.0550(8) Uani d 1
H H233 1.4131 0.4587 1.2525 0.066 Uiso calc 1
C C234 1.2813(4) 0.5386(3) 1.19082(17) 0.0553(8) Uani d 1
H H234 1.3205 0.6044 1.2241 0.066 Uiso calc 1
C C235 1.1685(3) 0.5288(2) 1.12438(16) 0.0483(7) Uani d 1
H H235 1.1315 0.5878 1.1129 0.058 Uiso calc 1
C C236 1.1106(3) 0.4314(2) 1.07503(14) 0.0407(7) Uani d 1
H H236 1.0356 0.4252 1.0300 0.049 Uiso calc 1

loop_
_atom_site_aniso_label
_atom_site_aniso_U_11
_atom_site_aniso_U_22
_atom_site_aniso_U_33
_atom_site_aniso_U_12
_atom_site_aniso_U_13
_atom_site_aniso_U_23
C17 0.0435(17) 0.0418(17) 0.049(2) 0.0131(14) 0.0166(15) 0.0177(15)
O17 0.0615(13) 0.0640(14) 0.0417(13) 0.0025(11) 0.0148(10) 0.0154(11)
C11 0.0411(16) 0.0343(16) 0.0530(19) 0.0115(13) 0.0162(14) 0.0161(14)
C12 0.0451(17) 0.0414(17) 0.052(2) 0.0145(14) 0.0194(15) 0.0125(15)
C13 0.0477(19) 0.047(2) 0.068(2) 0.0107(16) 0.0124(17) 0.0033(18)
C14 0.0450(19) 0.0430(19) 0.092(3) 0.0005(15) 0.0214(19) 0.0108(19)
C15 0.054(2) 0.054(2) 0.078(3) 0.0049(17) 0.0275(19) 0.0261(19)
C16 0.0503(18) 0.0481(18) 0.061(2) 0.0100(16) 0.0211(16) 0.0213(16)
O12 0.0589(13) 0.0593(13) 0.0435(13) 0.0011(11) 0.0131(10) 0.0079(11)
C18 0.071(2) 0.085(3) 0.047(2) 0.010(2) 0.0170(18) 0.0030(19)
N11 0.0439(14) 0.0374(13) 0.0422(16) 0.0061(11) 0.0118(11) 0.0104(12)
S111 0.0529(5) 0.0507(5) 0.0370(4) 0.0070(4) 0.0127(3) 0.0135(4)
C112 0.0342(15) 0.0396(16) 0.0397(16) 0.0116(13) 0.0093(12) 0.0102(13)
C113 0.0368(15) 0.0321(15) 0.0353(16) 0.0077(12) 0.0108(12) 0.0080(13)
C13A 0.0391(15) 0.0356(15) 0.0380(17) 0.0122(13) 0.0130(13) 0.0100(13)
C114 0.0429(17) 0.0464(17) 0.0443(18) 0.0028(14) 0.0135(14) 0.0066(14)
C115 0.0527(19) 0.058(2) 0.052(2) -0.0011(16) 0.0125(16) 0.0047(16)
C116 0.057(2) 0.057(2) 0.056(2) -0.0008(16) 0.0158(17) -0.0027(17)
C117 0.060(2) 0.0520(19) 0.0429(19) 0.0054(16) 0.0075(15) 0.0019(15)
C17A 0.0444(16) 0.0386(16) 0.0397(17) 0.0085(13) 0.0096(13) 0.0059(13)
C137 0.0434(16) 0.0387(17) 0.0368(17) 0.0107(14) 0.0142(13) 0.0069(14)
O137 0.0811(15) 0.0413(13) 0.0447(13) 0.0050(11) 0.0188(11) 0.0035(10)
C131 0.0362(15) 0.0428(17) 0.0309(16) 0.0054(13) 0.0061(12) 0.0062(13)
C132 0.0522(18) 0.0560(19) 0.0365(17) 0.0099(15) 0.0125(14) 0.0096(15)
C133 0.061(2) 0.083(3) 0.042(2) 0.001(2) 0.0105(16) 0.0200(19)
C134 0.058(2) 0.078(3) 0.053(2) -0.0005(19) -0.0025(17) 0.037(2)
C135 0.0419(18) 0.050(2) 0.082(3) 0.0113(15) 0.0009(17) 0.0280(19)
C136 0.0420(17) 0.0532(19) 0.0469(18) 0.0117(14) 0.0095(14) 0.0114(16)
C27 0.0414(17) 0.0390(17) 0.0436(19) 0.0108(14) 0.0077(14) 0.0070(14)
O27 0.0591(13) 0.0657(15) 0.0460(14) -0.0058(11) -0.0010(11) 0.0110(11)
C21 0.0379(16) 0.0377(16) 0.0511(19) 0.0125(13) 0.0135(14) 0.0115(14)
C22 0.0424(17) 0.0389(17) 0.059(2) 0.0167(14) 0.0171(15) 0.0156(15)
C23 0.062(2) 0.055(2) 0.080(3) 0.0189(18) 0.0327(19) 0.0316(19)
C24 0.059(2) 0.050(2) 0.108(3) 0.0067(18) 0.037(2) 0.026(2)
C25 0.053(2) 0.047(2) 0.100(3) -0.0028(16) 0.018(2) 0.009(2)
C26 0.0520(19) 0.0461(19) 0.066(2) 0.0068(16) 0.0067(17) 0.0024(17)
O22 0.0563(13) 0.0579(13) 0.0445(13) 0.0027(11) 0.0089(10) 0.0170(10)
C28 0.071(2) 0.086(3) 0.044(2) 0.0231(19) 0.0141(17) 0.0247(18)
N21 0.0408(13) 0.0384(13) 0.0355(13) 0.0070(11) 0.0073(11) 0.0087(11)
S211 0.0495(4) 0.0447(4) 0.0367(4) 0.0085(4) 0.0105(3) 0.0063(3)
C212 0.0388(15) 0.0351(15) 0.0373(16) 0.0123(13) 0.0130(13) 0.0088(13)
C213 0.0376(15) 0.0305(15) 0.0351(16) 0.0108(12) 0.0089(12) 0.0051(12)
C23A 0.0398(15) 0.0326(15) 0.0379(17) 0.0109(13) 0.0129(13) 0.0040(13)
C214 0.0449(17) 0.0453(18) 0.0529(19) 0.0067(14) 0.0170(15) 0.0075(15)
C215 0.057(2) 0.064(2) 0.062(2) -0.0002(17) 0.0284(18) 0.0125(18)
C216 0.071(2) 0.062(2) 0.062(2) 0.0062(19) 0.0299(19) 0.0231(18)
C217 0.063(2) 0.0466(18) 0.051(2) 0.0134(16) 0.0260(16) 0.0122(15)
C27A 0.0472(16) 0.0396(16) 0.0423(18) 0.0144(14) 0.0174(14) 0.0065(14)
C237 0.0365(15) 0.0385(16) 0.0418(17) 0.0121(13) 0.0093(13) 0.0099(14)
O237 0.0694(14) 0.0410(12) 0.0494(13) 0.0107(10) 0.0034(10) 0.0160(10)
C231 0.0350(15) 0.0392(16) 0.0338(16) 0.0077(12) 0.0107(12) 0.0096(13)
C232 0.0474(17) 0.0466(18) 0.0383(17) 0.0097(14) 0.0074(14) 0.0141(15)
C233 0.0528(19) 0.066(2) 0.0354(18) 0.0049(17) 0.0058(14) 0.0090(16)
C234 0.060(2) 0.0483(19) 0.049(2) 0.0040(16) 0.0181(16) -0.0013(16)
C235 0.0531(18) 0.0462(18) 0.0510(19) 0.0199(15) 0.0192(15) 0.0085(16)
C236 0.0438(16) 0.0439(17) 0.0355(16) 0.0152(14) 0.0098(13) 0.0087(14)

loop_
_atom_type_symbol
_atom_type_description
_atom_type_scat_dispersion_real
_atom_type_scat_dispersion_imag
_atom_type_scat_source
C C 0.0033 0.0016 'International Tables Vol C Tables 4.2.6.8 and 6.1.1.4'
H H 0.0000 0.0000 'International Tables Vol C Tables 4.2.6.8 and 6.1.1.4'
N N 0.0061 0.0033 'International Tables Vol C Tables 4.2.6.8 and 6.1.1.4'
O O 0.0106 0.0060 'International Tables Vol C Tables 4.2.6.8 and 6.1.1.4'
S S 0.1246 0.1234 'International Tables Vol C Tables 4.2.6.8 and 6.1.1.4'

loop_
_geom_angle_atom_site_label_1
_geom_angle_atom_site_label_2
_geom_angle_atom_site_label_3
_geom_angle
O17 C17 N11 120.3(3)
O17 C17 C11 121.5(3)
N11 C17 C11 118.1(3)
C16 C11 C12 117.7(3)
C16 C11 C17 115.3(3)
C12 C11 C17 126.9(3)
O12 C12 C13 123.1(3)
O12 C12 C11 117.0(2)
C13 C12 C11 119.9(3)
C14 C13 C12 120.3(3)
C14 C13 H13 119.6(18)
C12 C13 H13 120.0(18)
C15 C14 C13 120.8(3)
C15 C14 H14 119.6
C13 C14 H14 119.6
C14 C15 C16 119.2(3)
C14 C15 H15 120.4
C16 C15 H15 120.4
C15 C16 C11 122.1(3)
C15 C16 H16 119.0
C11 C16 H16 119.0
C12 O12 C18 120.5(2)
O12 C18 H18A 109.5
O12 C18 H18B 109.5
H18A C18 H18B 109.5
O12 C18 H18C 109.5
H18A C18 H18C 109.5
H18B C18 H18C 109.5
C17 N11 C112 124.3(2)
C17 N11 H11 117.9
C112 N11 H11 117.9
C112 S111 C17A 90.94(13)
C113 C112 N11 125.1(2)
C113 C112 S111 112.8(2)
N11 C112 S111 122.0(2)
C112 C113 C13A 111.4(2)
C112 C113 C137 121.1(2)
C13A C113 C137 127.5(2)
C17A C13A C113 111.6(2)
C17A C13A C114 120.5(2)
C113 C13A C114 127.8(2)
C13A C114 C115 112.2(2)
C13A C114 H11A 109.2
C115 C114 H11A 109.2
C13A C114 H11B 109.2
C115 C114 H11B 109.2
H11A C114 H11B 107.9
C116 C115 C114 112.6(3)
C116 C115 H11C 109.1
C114 C115 H11C 109.1
C116 C115 H11D 109.1
C114 C115 H11D 109.1
H11C C115 H11D 107.8
C115 C116 C117 112.0(3)
C115 C116 H11E 109.2
C117 C116 H11E 109.2
C115 C116 H11F 109.2
C117 C116 H11F 109.2
H11E C116 H11F 107.9
C17A C117 C116 109.6(2)
C17A C117 H11G 109.7
C116 C117 H11G 109.7
C17A C117 H11H 109.7
C116 C117 H11H 109.7
H11G C117 H11H 108.2
C13A C17A C117 126.4(3)
C13A C17A S111 113.2(2)
C117 C17A S111 120.3(2)
O137 C137 C113 121.6(2)
O137 C137 C131 117.3(2)
C113 C137 C131 121.0(2)
C132 C131 C136 119.0(3)
C132 C131 C137 119.4(2)
C136 C131 C137 121.4(2)
C133 C132 C131 120.5(3)
C133 C132 H132 119.7
C131 C132 H132 119.7
C134 C133 C132 120.6(3)
C134 C133 H133 119.7
C132 C133 H133 119.7
C133 C134 C135 120.1(3)
C133 C134 H134 120.0
C135 C134 H134 120.0
C134 C135 C136 119.8(3)
C134 C135 H135 120.1
C136 C135 H135 120.1
C131 C136 C135 120.1(3)
C131 C136 H136 119.9
C135 C136 H136 119.9
O27 C27 N21 120.1(3)
O27 C27 C21 121.0(3)
N21 C27 C21 118.9(3)
C22 C21 C26 118.1(3)
C22 C21 C27 125.8(3)
C26 C21 C27 116.0(3)
O22 C22 C23 123.1(3)
O22 C22 C21 117.0(2)
C23 C22 C21 119.9(3)
C24 C23 C22 120.3(3)
C24 C23 H23 119.8
C22 C23 H23 119.8
C25 C24 C23 120.8(3)
C25 C24 H24 119.6
C23 C24 H24 119.6
C24 C25 C26 119.6(3)
C24 C25 H25 120.2
C26 C25 H25 120.2
C25 C26 C21 121.2(3)
C25 C26 H26 119.4
C21 C26 H26 119.4
C22 O22 C28 119.9(2)
O22 C28 H28A 109.5
O22 C28 H28B 109.5
H28A C28 H28B 109.5
O22 C28 H28C 109.5
H28A C28 H28C 109.5
H28B C28 H28C 109.5
C27 N21 C212 125.1(2)
C27 N21 H21 117.5
C212 N21 H21 117.5
C212 S211 C27A 91.15(13)
N21 C212 C213 125.4(2)
N21 C212 S211 122.28(19)
C213 C212 S211 112.33(19)
C212 C213 C23A 111.3(2)
C212 C213 C237 120.3(2)
C23A C213 C237 128.4(2)
C27A C23A C213 112.2(2)
C27A C23A C214 120.3(2)
C213 C23A C214 127.4(2)
C23A C214 C215 111.5(2)
C23A C214 H21A 109.3
C215 C214 H21A 109.3
C23A C214 H21B 109.3
C215 C214 H21B 109.3
H21A C214 H21B 108.0
C216 C215 C214 111.2(2)
C216 C215 H21C 109.4
C214 C215 H21C 109.4
C216 C215 H21D 109.4
C214 C215 H21D 109.4
H21C C215 H21D 108.0
C215 C216 C217 112.1(3)
C215 C216 H21E 109.2
C217 C216 H21E 109.2
C215 C216 H21F 109.2
C217 C216 H21F 109.2
H21E C216 H21F 107.9
C27A C217 C216 110.3(2)
C27A C217 H21G 109.6
C216 C217 H21G 109.6
C27A C217 H21H 109.6
C216 C217 H21H 109.6
H21G C217 H21H 108.1
C23A C27A C217 126.1(3)
C23A C27A S211 112.9(2)
C217 C27A S211 121.0(2)
O237 C237 C213 120.9(2)
O237 C237 C231 118.6(2)
C213 C237 C231 120.4(2)
C236 C231 C232 119.1(2)
C236 C231 C237 121.2(2)
C232 C231 C237 119.5(2)
C233 C232 C231 120.5(3)
C233 C232 H232 119.8
C231 C232 H232 119.8
C234 C233 C232 119.9(3)
C234 C233 H233 120.1
C232 C233 H233 120.1
C233 C234 C235 120.2(3)
C233 C234 H234 119.9
C235 C234 H234 119.9
C236 C235 C234 119.9(3)
C236 C235 H235 120.1
C234 C235 H235 120.1
C231 C236 C235 120.5(3)
C231 C236 H236 119.8
C235 C236 H236 119.8

loop_
_geom_bond_atom_site_label_1
_geom_bond_atom_site_label_2
_geom_bond_distance
C17 O17 1.224(3)
C17 N11 1.360(3)
C17 C11 1.484(4)
C11 C16 1.395(4)
C11 C12 1.397(4)
C12 O12 1.355(3)
C12 C13 1.386(4)
C13 C14 1.374(4)
C13 H13 0.96(3)
C14 C15 1.364(4)
C14 H14 0.9300
C15 C16 1.370(4)
C15 H15 0.9300
C16 H16 0.9300
O12 C18 1.423(3)
C18 H18A 0.9600
C18 H18B 0.9600
C18 H18C 0.9600
N11 C112 1.382(3)
N11 H11 0.8600
S111 C112 1.714(3)
S111 C17A 1.725(3)
C112 C113 1.376(3)
C113 C13A 1.451(3)
C113 C137 1.459(3)
C13A C17A 1.357(3)
C13A C114 1.498(3)
C114 C115 1.512(4)
C114 H11A 0.9700
C114 H11B 0.9700
C115 C116 1.490(4)
C115 H11C 0.9700
C115 H11D 0.9700
C116 C117 1.525(4)
C116 H11E 0.9700
C116 H11F 0.9700
C117 C17A 1.495(4)
C117 H11G 0.9700
C117 H11H 0.9700
C137 O137 1.227(3)
C137 C131 1.489(4)
C131 C132 1.379(4)
C131 C136 1.380(4)
C132 C133 1.366(4)
C132 H132 0.9300
C133 C134 1.363(4)
C133 H133 0.9300
C134 C135 1.370(4)
C134 H134 0.9300
C135 C136 1.385(4)
C135 H135 0.9300
C136 H136 0.9300
C27 O27 1.228(3)
C27 N21 1.354(3)
C27 C21 1.493(4)
C21 C22 1.395(4)
C21 C26 1.396(4)
C22 O22 1.354(3)
C22 C23 1.386(4)
C23 C24 1.372(4)
C23 H23 0.9300
C24 C25 1.361(5)
C24 H24 0.9300
C25 C26 1.379(4)
C25 H25 0.9300
C26 H26 0.9300
O22 C28 1.423(3)
C28 H28A 0.9600
C28 H28B 0.9600
C28 H28C 0.9600
N21 C212 1.373(3)
N21 H21 0.8600
S211 C212 1.720(3)
S211 C27A 1.722(3)
C212 C213 1.382(3)
C213 C23A 1.444(3)
C213 C237 1.472(3)
C23A C27A 1.356(3)
C23A C214 1.505(4)
C214 C215 1.516(4)
C214 H21A 0.9700
C214 H21B 0.9700
C215 C216 1.501(4)
C215 H21C 0.9700
C215 H21D 0.9700
C216 C217 1.512(4)
C216 H21E 0.9700
C216 H21F 0.9700
C217 C27A 1.500(4)
C217 H21G 0.9700
C217 H21H 0.9700
C237 O237 1.227(3)
C237 C231 1.486(3)
C231 C236 1.378(3)
C231 C232 1.390(3)
C232 C233 1.374(4)
C232 H232 0.9300
C233 C234 1.373(4)
C233 H233 0.9300
C234 C235 1.379(4)
C234 H234 0.9300
C235 C236 1.378(4)
C235 H235 0.9300
C236 H236 0.9300

loop_
_geom_hbond_atom_site_label_D
_geom_hbond_atom_site_label_H
_geom_hbond_atom_site_label_A
_geom_hbond_site_symmetry_A
_geom_hbond_distance_DH
_geom_hbond_distance_HA
_geom_hbond_distance_DA
_geom_hbond_angle_DHA
_geom_hbond_publ_flag
N11 H11 O12 . 0.86 1.95 2.630(3) 136 no
N11 H11 O137 . 0.86 2.11 2.731(3) 128 no
N21 H21 O22 . 0.86 1.93 2.616(3) 136 no
N21 H21 O237 . 0.86 2.13 2.748(3) 129 no
C134 H134 O27 . 0.93 2.49 3.232(4) 137 no
C235 H235 Cg3 2_767 0.93 2.95 3.869(3) 170 no

loop_
_geom_torsion_atom_site_label_1
_geom_torsion_atom_site_label_2
_geom_torsion_atom_site_label_3
_geom_torsion_atom_site_label_4
_geom_torsion
O17 C17 C11 C16 3.8(4)
N11 C17 C11 C16 -177.2(2)
O17 C17 C11 C12 -173.4(3)
N11 C17 C11 C12 5.6(4)
C16 C11 C12 O12 179.3(2)
C17 C11 C12 O12 -3.6(4)
C16 C11 C12 C13 -1.6(4)
C17 C11 C12 C13 175.5(3)
O12 C12 C13 C14 -179.0(3)
C11 C12 C13 C14 1.9(4)
C12 C13 C14 C15 -0.8(5)
C13 C14 C15 C16 -0.6(5)
C14 C15 C16 C11 0.9(4)
C12 C11 C16 C15 0.2(4)
C17 C11 C16 C15 -177.3(2)
C13 C12 O12 C18 -2.0(4)
C11 C12 O12 C18 177.1(2)
O17 C17 N11 C112 2.4(4)
C11 C17 N11 C112 -176.7(2)
C17 N11 C112 C113 175.4(2)
C17 N11 C112 S111 -1.9(3)
C17A S111 C112 C113 2.9(2)
C17A S111 C112 N11 -179.6(2)
N11 C112 C113 C13A 179.3(2)
S111 C112 C113 C13A -3.2(3)
N11 C112 C113 C137 -1.6(4)
S111 C112 C113 C137 175.89(18)
C112 C113 C13A C17A 1.9(3)
C137 C113 C13A C17A -177.2(2)
C112 C113 C13A C114 -173.7(2)
C137 C113 C13A C114 7.3(4)
C17A C13A C114 C115 -13.8(4)
C113 C13A C114 C115 161.4(2)
C13A C114 C115 C116 44.5(3)
C114 C115 C116 C117 -61.3(4)
C115 C116 C117 C17A 43.5(3)
C113 C13A C17A C117 -177.0(2)
C114 C13A C17A C117 -1.1(4)
C113 C13A C17A S111 0.3(3)
C114 C13A C17A S111 176.23(19)
C116 C117 C17A C13A -13.7(4)
C116 C117 C17A S111 169.2(2)
C112 S111 C17A C13A -1.8(2)
C112 S111 C17A C117 175.7(2)
C112 C113 C137 O137 23.8(4)
C13A C113 C137 O137 -157.3(3)
C112 C113 C137 C131 -152.9(2)
C13A C113 C137 C131 26.1(4)
O137 C137 C131 C132 42.1(4)
C113 C137 C131 C132 -141.1(3)
O137 C137 C131 C136 -132.0(3)
C113 C137 C131 C136 44.8(4)
C136 C131 C132 C133 -0.2(4)
C137 C131 C132 C133 -174.4(3)
C131 C132 C133 C134 1.0(5)
C132 C133 C134 C135 -0.4(5)
C133 C134 C135 C136 -0.9(5)
C132 C131 C136 C135 -1.2(4)
C137 C131 C136 C135 173.0(2)
C134 C135 C136 C131 1.7(4)
O27 C27 C21 C22 -173.8(3)
N21 C27 C21 C22 5.0(4)
O27 C27 C21 C26 3.6(4)
N21 C27 C21 C26 -177.7(2)
C26 C21 C22 O22 179.3(2)
C27 C21 C22 O22 -3.4(4)
C26 C21 C22 C23 -0.8(4)
C27 C21 C22 C23 176.5(2)
O22 C22 C23 C24 -179.3(3)
C21 C22 C23 C24 0.8(4)
C22 C23 C24 C25 -0.5(5)
C23 C24 C25 C26 0.3(5)
C24 C25 C26 C21 -0.3(5)
C22 C21 C26 C25 0.5(4)
C27 C21 C26 C25 -177.0(3)
C23 C22 O22 C28 0.7(4)
C21 C22 O22 C28 -179.3(2)
O27 C27 N21 C212 0.6(4)
C21 C27 N21 C212 -178.2(2)
C27 N21 C212 C213 176.4(2)
C27 N21 C212 S211 -2.5(3)
C27A S211 C212 N21 -177.5(2)
C27A S211 C212 C213 3.48(19)
N21 C212 C213 C23A 177.6(2)
S211 C212 C213 C23A -3.4(3)
N21 C212 C213 C237 -3.5(4)
S211 C212 C213 C237 175.46(17)
C212 C213 C23A C27A 1.4(3)
C237 C213 C23A C27A -177.3(2)
C212 C213 C23A C214 -174.1(2)
C237 C213 C23A C214 7.1(4)
C27A C23A C214 C215 -16.8(4)
C213 C23A C214 C215 158.4(2)
C23A C214 C215 C216 48.3(3)
C214 C215 C216 C217 -63.0(3)
C215 C216 C217 C27A 41.9(3)
C213 C23A C27A C217 -178.1(2)
C214 C23A C27A C217 -2.1(4)
C213 C23A C27A S211 1.2(3)
C214 C23A C27A S211 177.12(19)
C216 C217 C27A C23A -10.3(4)
C216 C217 C27A S211 170.5(2)
C212 S211 C27A C23A -2.7(2)
C212 S211 C27A C217 176.7(2)
C212 C213 C237 O237 29.9(4)
C23A C213 C237 O237 -151.4(2)
C212 C213 C237 C231 -145.6(2)
C23A C213 C237 C231 33.0(4)
O237 C237 C231 C236 -141.3(3)
C213 C237 C231 C236 34.3(4)
O237 C237 C231 C232 33.6(4)
C213 C237 C231 C232 -150.8(2)
C236 C231 C232 C233 -0.1(4)
C237 C231 C232 C233 -175.1(2)
C231 C232 C233 C234 0.9(4)
C232 C233 C234 C235 -0.8(4)
C233 C234 C235 C236 -0.1(4)
C232 C231 C236 C235 -0.7(4)
C237 C231 C236 C235 174.1(2)
C234 C235 C236 C231 0.8(4)

_cod_database_fobs_code 2020971
